data_1100905
loop_
_publ_author_name
'Yamada, Junji'
'Fujiki, Michiya'
'Nomura, Kotohiro'

_publ_section_title
;
 A Vanadium(V) Alkylidene Complex Exhibiting Remarkable Catalytic
 Activity for Ring-Opening Metathesis Polymerization (ROMP)
;
_journal_issue 10
_journal_name_full Organometallics
_journal_page_first 2248
_journal_page_last 2250
_journal_paper_doi 10.1021/om0501834
_journal_volume 24
_journal_year 2005
_chemical_formula_moiety 'C24 H46 N2 P Si V '
_chemical_formula_sum 'C24 H46 N2 P Si V'
_chemical_formula_weight 472.64
_chemical_melting_point ?
_space_group_IT_number 2
_space_group_name_Hall '-P 1'
_space_group_name_H-M_alt 'P -1'
_symmetry_cell_setting triclinic
_symmetry_Int_Tables_number 2
_symmetry_space_group_name_Hall '-P 1'
_symmetry_space_group_name_H-M 'P -1'
_cell_angle_alpha 98.745(8)
_cell_angle_beta 92.067(9)
_cell_angle_gamma 98.33(1)
_cell_formula_units_Z 2
_cell_length_a 10.554(2)
_cell_length_b 10.944(2)
_cell_length_c 13.145(3)
_cell_measurement_reflns_used 5432
_cell_measurement_temperature 243.1
_cell_measurement_theta_max 27.4
_cell_measurement_theta_min 3.1
_cell_volume 1482.2(5)
_diffrn_detector_area_resol_mean 10.00
_diffrn_measured_fraction_theta_full 0.9913
_diffrn_measured_fraction_theta_max 0.9913
_diffrn_measurement_device_type 'Rigaku RAXIS-RAPID'
_diffrn_measurement_method \w
_diffrn_radiation_type 'Mo K\a'
_diffrn_radiation_wavelength 0.7107
_diffrn_reflns_av_R_equivalents 0.034
_diffrn_reflns_limit_h_max 13
_diffrn_reflns_limit_h_min -13
_diffrn_reflns_limit_k_max 13
_diffrn_reflns_limit_k_min -14
_diffrn_reflns_limit_l_max 17
_diffrn_reflns_limit_l_min -16
_diffrn_reflns_number 14565
_diffrn_reflns_theta_full 27.49
_diffrn_reflns_theta_max 27.49
_exptl_absorpt_coefficient_mu 0.440
_exptl_absorpt_correction_T_max 0.896
_exptl_absorpt_correction_T_min 0.298
_exptl_absorpt_correction_type multi-scan
_exptl_absorpt_process_details
;
    Higashi, T. (1995). Program for Absorption Correction.
    Rigaku Corporation, Tokyo, Japan.
;
_exptl_crystal_colour red
_exptl_crystal_density_diffrn 1.059
_exptl_crystal_density_meas ?
_exptl_crystal_density_method 'not measured'
_exptl_crystal_description prism
_exptl_crystal_F_000 512.00
_exptl_crystal_size_max 0.80
_exptl_crystal_size_mid 0.50
_exptl_crystal_size_min 0.25
_refine_diff_density_max 0.31
_refine_diff_density_min -0.36
_refine_ls_extinction_coef ?
_refine_ls_extinction_method none
_refine_ls_goodness_of_fit_ref 1.020
_refine_ls_hydrogen_treatment refall
_refine_ls_number_parameters 308
_refine_ls_number_reflns 5284
_refine_ls_R_factor_gt 0.0540
_refine_ls_shift/su_max 0.0000
_refine_ls_structure_factor_coef F
_refine_ls_weighting_details
;
    Chebychev polynomial with 3 parameters (Carruthers & Watkin, 1979)
    13.3898    7.2647    9.6689
;
_refine_ls_weighting_scheme calc
_refine_ls_wR_factor_ref 0.0670
_reflns_number_gt 5284
_reflns_number_total 6743
_reflns_threshold_expression F^2^>2.0\s(F^2^)
_cod_original_formula_sum 'C24 H46 N2 P Si V '
_cod_database_code 1100905

loop_
_symmetry_equiv_pos_site_id
_symmetry_equiv_pos_as_xyz
1 +X,+Y,+Z
2 -X,-Y,-Z

loop_
_atom_site_label
_atom_site_type_symbol
_atom_site_fract_x
_atom_site_fract_y
_atom_site_fract_z
_atom_site_U_iso_or_equiv
_atom_site_adp_type
_atom_site_occupancy
_atom_site_symmetry_multiplicity
_atom_site_calc_flag
_atom_site_refinement_flags
_atom_site_disorder_assembly
_atom_site_disorder_group
V(1) V 0.78106(3) 0.23829(3) 0.71094(2) 0.04208(9) Uani 1.00 1 d . . .
P(1) P 1.00151(6) 0.19711(6) 0.71161(5) 0.0534(2) Uani 1.00 1 d . . .
Si(1) Si 0.72475(7) 0.17904(7) 0.93995(5) 0.0585(2) Uani 1.00 1 d . . .
N(1) N 0.7468(2) 0.1679(2) 0.5884(1) 0.0463(4) Uani 1.00 1 d . . .
N(2) N 0.7568(2) 0.4036(2) 0.7383(1) 0.0499(5) Uani 1.00 1 d . . .
C(1) C 0.7169(2) 0.1211(2) 0.4852(1) 0.0449(5) Uani 1.00 1 d . . .
C(2) C 0.7366(2) 0.2028(2) 0.4112(2) 0.0536(6) Uani 1.00 1 d . . .
C(3) C 0.7019(3) 0.1532(3) 0.3079(2) 0.0658(7) Uani 1.00 1 d . . .
C(4) C 0.6479(3) 0.0305(3) 0.2784(2) 0.0740(8) Uani 1.00 1 d . . .
C(5) C 0.6292(2) -0.0486(3) 0.3508(2) 0.0645(7) Uani 1.00 1 d . . .
C(6) C 0.6639(2) -0.0056(2) 0.4550(2) 0.0509(5) Uani 1.00 1 d . . .
C(7) C 0.7908(3) 0.3374(3) 0.4431(2) 0.0709(8) Uani 1.00 1 d . . .
C(8) C 0.6440(2) -0.0915(2) 0.5335(2) 0.0604(6) Uani 1.00 1 d . . .
C(9) C 0.7233(2) 0.5110(2) 0.7457(2) 0.0534(6) Uani 1.00 1 d . . .
C(10) C 0.5765(3) 0.5189(3) 0.7383(3) 0.0791(9) Uani 1.00 1 d . . .
C(11) C 0.5355(6) 0.6383(5) 0.7173(6) 0.181(3) Uani 1.00 1 d . . .
C(12) C 0.5129(4) 0.4201(5) 0.6539(6) 0.180(3) Uani 1.00 1 d . . .
C(13) C 0.5243(6) 0.488(1) 0.8371(7) 0.253(5) Uani 1.00 1 d . . .
C(14) C 0.8321(3) 0.6259(2) 0.7615(2) 0.0739(8) Uani 1.00 1 d . . .
C(15) C 0.8403(6) 0.6849(4) 0.6633(4) 0.141(2) Uani 1.00 1 d . . .
C(16) C 0.8144(6) 0.7199(5) 0.8555(5) 0.165(2) Uani 1.00 1 d . . .
C(17) C 0.9621(4) 0.5830(4) 0.7759(4) 0.103(1) Uani 1.00 1 d . . .
C(18) C 0.7205(2) 0.1282(2) 0.7991(2) 0.0548(6) Uani 1.00 1 d . . .
C(19) C 0.8077(4) 0.3439(3) 0.9827(2) 0.0805(9) Uani 1.00 1 d . . .
C(20) C 0.8108(4) 0.0725(3) 1.0087(2) 0.083(1) Uani 1.00 1 d . . .
C(21) C 0.5568(4) 0.1727(4) 0.9846(3) 0.090(1) Uani 1.00 1 d . . .
C(22) C 1.0991(3) 0.2662(4) 0.6178(3) 0.093(1) Uani 1.00 1 d . . .
C(23) C 1.1045(3) 0.2399(4) 0.8287(3) 0.100(1) Uani 1.00 1 d . . .
C(24) C 1.0059(3) 0.0313(3) 0.6747(4) 0.092(1) Uani 1.00 1 d . . .
H(1) H 0.7163 0.2064 0.2574 0.082 Uiso 1.00 1 c R . .
H(2) H 0.6225 -0.0005 0.2080 0.088 Uiso 1.00 1 c R . .
H(3) H 0.5926 -0.1337 0.3298 0.074 Uiso 1.00 1 c R . .
H(4) H 0.7227 0.3845 0.4572 0.088 Uiso 1.00 1 c R . .
H(5) H 0.8381 0.3671 0.3893 0.088 Uiso 1.00 1 c R . .
H(6) H 0.8458 0.3465 0.5034 0.088 Uiso 1.00 1 c R . .
H(7) H 0.7188 -0.1290 0.5413 0.073 Uiso 1.00 1 c R . .
H(8) H 0.5726 -0.1549 0.5120 0.073 Uiso 1.00 1 c R . .
H(9) H 0.6285 -0.0445 0.5976 0.073 Uiso 1.00 1 c R . .
H(10) H 0.5303 0.6910 0.7810 0.219 Uiso 1.00 1 c R . .
H(11) H 0.4540 0.6213 0.6808 0.219 Uiso 1.00 1 c R . .
H(12) H 0.5967 0.6790 0.6774 0.219 Uiso 1.00 1 c R . .
H(13) H 0.5129 0.4535 0.5912 0.202 Uiso 1.00 1 c R . .
H(14) H 0.4271 0.3923 0.6688 0.202 Uiso 1.00 1 c R . .
H(15) H 0.5596 0.3517 0.6472 0.202 Uiso 1.00 1 c R . .
H(16) H 0.4974 0.4002 0.8281 0.338 Uiso 1.00 1 c R . .
H(17) H 0.4532 0.5300 0.8538 0.338 Uiso 1.00 1 c R . .
H(18) H 0.5891 0.5114 0.8915 0.338 Uiso 1.00 1 c R . .
H(19) H 0.8974 0.6466 0.6190 0.169 Uiso 1.00 1 c R . .
H(20) H 0.8698 0.7722 0.6794 0.169 Uiso 1.00 1 c R . .
H(21) H 0.7570 0.6713 0.6297 0.169 Uiso 1.00 1 c R . .
H(22) H 0.7638 0.7785 0.8361 0.182 Uiso 1.00 1 c R . .
H(23) H 0.8951 0.7628 0.8851 0.182 Uiso 1.00 1 c R . .
H(24) H 0.7716 0.6758 0.9044 0.182 Uiso 1.00 1 c R . .
H(25) H 0.9813 0.5829 0.8470 0.121 Uiso 1.00 1 c R . .
H(26) H 1.0270 0.6378 0.7501 0.121 Uiso 1.00 1 c R . .
H(27) H 0.9584 0.5007 0.7390 0.121 Uiso 1.00 1 c R . .
H(28) H 0.6864 0.0442 0.7712 0.065 Uiso 1.00 1 c R . .
H(29) H 0.8964 0.3424 0.9969 0.094 Uiso 1.00 1 c R . .
H(30) H 0.7719 0.3803 1.0432 0.094 Uiso 1.00 1 c R . .
H(31) H 0.7978 0.3919 0.9293 0.094 Uiso 1.00 1 c R . .
H(32) H 0.7503 0.0051 1.0232 0.102 Uiso 1.00 1 c R . .
H(33) H 0.8521 0.1178 1.0714 0.102 Uiso 1.00 1 c R . .
H(34) H 0.8729 0.0405 0.9659 0.102 Uiso 1.00 1 c R . .
H(35) H 0.5279 0.2505 0.9820 0.108 Uiso 1.00 1 c R . .
H(36) H 0.5568 0.1562 1.0535 0.108 Uiso 1.00 1 c R . .
H(37) H 0.5011 0.1080 0.9414 0.108 Uiso 1.00 1 c R . .
H(38) H 1.0918 0.2082 0.5555 0.119 Uiso 1.00 1 c R . .
H(39) H 1.1863 0.2853 0.6430 0.119 Uiso 1.00 1 c R . .
H(40) H 1.0693 0.3407 0.6051 0.119 Uiso 1.00 1 c R . .
H(41) H 1.1483 0.3228 0.8320 0.119 Uiso 1.00 1 c R . .
H(42) H 1.1653 0.1838 0.8285 0.119 Uiso 1.00 1 c R . .
H(43) H 1.0541 0.2354 0.8868 0.119 Uiso 1.00 1 c R . .
H(44) H 1.0036 -0.0074 0.7347 0.112 Uiso 1.00 1 c R . .
H(45) H 1.0827 0.0199 0.6413 0.112 Uiso 1.00 1 c R . .
H(46) H 0.9340 -0.0054 0.6291 0.112 Uiso 1.00 1 c R . .

loop_
_atom_type_symbol
_atom_type_description
_atom_type_scat_dispersion_real
_atom_type_scat_dispersion_imag
_atom_type_scat_source
C C 0.003 0.002
;
International Tables for Crystallography
(1992, Vol. C, Tables 4.2.6.8 and 6.1.1.4)
;
H H 0.000 0.000
;
International Tables for Crystallography
(1992, Vol. C, Table 6.1.1.4)
;
N N 0.006 0.003
;
International Tables for Crystallography
(1992, Vol. C, Tables 4.2.6.8 and 6.1.1.4)
;
P P 0.102 0.094
;
International Tables for Crystallography
(1992, Vol. C, Tables 4.2.6.8 and 6.1.1.4)
;
Si Si 0.082 0.070
;
International Tables for Crystallography
(1992, Vol. C, Tables 4.2.6.8 and 6.1.1.4)
;
V V 0.300 0.529
;
International Tables for Crystallography
(1992, Vol. C, Tables 4.2.6.8 and 6.1.1.4)
;
